data_7155727
loop_
_publ_author_name
'Erker, Gerhard'
'Wang, Tongdao'
'Kohrt, Sonja'
'Daniliuc, Constantin Gabriel'
'Kehr, Gerald'

_publ_section_title
;
 Borata-Wittig Olefination Reactions of Ketones, Carboxylic Esters and
 Amides with Bis(pentafluorophenyl)borata-alkene Reagents
;
_journal_name_full 'Org. Biomol. Chem.'
_journal_paper_doi 10.1039/C7OB01591G
_journal_year 2017
_chemical_formula_sum 'C25 H34 Cl N'
_chemical_formula_weight 383.98
_space_group_crystal_system monoclinic
_space_group_IT_number 14
_space_group_name_Hall '-P 2yn'
_space_group_name_H-M_alt 'P 1 21/n 1'
_symmetry_space_group_name_Hall '-P 2yn'
_symmetry_space_group_name_H-M 'P 1 21/n 1'
_atom_sites_solution_hydrogens mixed
_audit_update_record
;
2017-05-10 deposited with the CCDC.
2017-06-30 downloaded from the CCDC.
;
_cell_angle_alpha 90
_cell_angle_beta 95.2790(10)
_cell_angle_gamma 90
_cell_formula_units_Z 4
_cell_length_a 6.6815(3)
_cell_length_b 15.5318(6)
_cell_length_c 20.9543(8)
_cell_measurement_reflns_used 9795
_cell_measurement_temperature 100.(2)
_cell_measurement_theta_max 27.5253
_cell_measurement_theta_min 2.3517
_cell_volume 2165.32(15)
_computing_cell_refinement 'SAINT V8.34A (Bruker AXS Inc., 2013)'
_computing_data_collection
;
APEX2 v.2014.1-1 (Bruker AXS Inc., 2014)

;
_computing_data_reduction 'SAINT V8.34A (Bruker AXS Inc., 2013)'
_computing_molecular_graphics 'XP (Sheldrick, 2014)'
_computing_publication_material 'SHELXL-2014 (Sheldrick, 2014)'
_computing_structure_refinement 'SHELXL-2014 (Sheldrick, 2014)'
_computing_structure_solution 'SHELXL-2014 (Sheldrick, 2014)'
_diffrn_ambient_temperature 100.(2)
_diffrn_detector_area_resol_mean 10.4167
_diffrn_measured_fraction_theta_full 0.993
_diffrn_measured_fraction_theta_max 0.993
_diffrn_measurement_device_type 'Bruker D8 Venture PHOTON 100 CMOS'
_diffrn_measurement_method 'omega and phi scans'
_diffrn_radiation_monochromator 'MX mirror'
_diffrn_radiation_type 'Mo K\a'
_diffrn_radiation_wavelength 0.71073
_diffrn_reflns_av_R_equivalents 0.0421
_diffrn_reflns_av_unetI/netI 0.0179
_diffrn_reflns_limit_h_max 8
_diffrn_reflns_limit_h_min -8
_diffrn_reflns_limit_k_max 20
_diffrn_reflns_limit_k_min -20
_diffrn_reflns_limit_l_max 27
_diffrn_reflns_limit_l_min -27
_diffrn_reflns_number 71974
_diffrn_reflns_theta_full 27.61
_diffrn_reflns_theta_max 27.61
_diffrn_reflns_theta_min 2.35
_diffrn_source 'Mo ImS'
_diffrn_source_type 'micro focus tube'
_exptl_absorpt_coefficient_mu 0.186
_exptl_absorpt_correction_T_max 0.98
_exptl_absorpt_correction_T_min 0.94
_exptl_absorpt_correction_type multi-scan
_exptl_absorpt_process_details
;
Bruker AXS (2014). SADABS, Version 2014/2, Bruker AXS Inc., Madison, Wisconsin,
USA.
;
_exptl_crystal_colour colourless
_exptl_crystal_density_diffrn 1.178
_exptl_crystal_density_method 'not measured'
_exptl_crystal_description plate
_exptl_crystal_F_000 832
_exptl_crystal_size_max 0.213
_exptl_crystal_size_mid 0.168
_exptl_crystal_size_min 0.088
_refine_diff_density_max 0.314
_refine_diff_density_min -0.277
_refine_ls_extinction_method none
_refine_ls_goodness_of_fit_ref 1.061
_refine_ls_hydrogen_treatment mixed
_refine_ls_matrix_type full
_refine_ls_number_parameters 252
_refine_ls_number_reflns 4993
_refine_ls_number_restraints 0
_refine_ls_restrained_S_all 1.061
_refine_ls_R_factor_all 0.0439
_refine_ls_R_factor_gt 0.0339
_refine_ls_shift/su_max 0.001
_refine_ls_shift/su_mean 0.000
_refine_ls_structure_factor_coef Fsqd
_refine_ls_weighting_details 'w=1/[\s^2^(Fo^2^)+(0.0292P)^2^+1.1817P] where P=(Fo^2^+2Fc^2^)/3'
_refine_ls_weighting_scheme calc
_refine_ls_wR_factor_gt 0.0762
_refine_ls_wR_factor_ref 0.0810
_reflns_number_gt 4261
_reflns_number_total 4993
_reflns_threshold_expression 'I > 2\s(I)'
_cod_data_source_file c7ob01591g2.cif
_cod_data_source_block erk8193
_cod_database_code 7155727

loop_
_space_group_symop_operation_xyz
'x, y, z'
'-x+1/2, y+1/2, -z+1/2'
'-x, -y, -z'
'x-1/2, -y-1/2, z-1/2'

loop_
_atom_site_type_symbol
_atom_site_label
_atom_site_fract_x
_atom_site_fract_y
_atom_site_fract_z
_atom_site_U_iso_or_equiv
_atom_site_adp_type
_atom_site_calc_flag
_atom_site_refinement_flags_adp
_atom_site_refinement_flags_posn
_atom_site_occupancy
Cl Cl1 1.24264(4) 0.52945(2) 0.63256(2) 0.01638(8) Uani d . . 1
N N1 0.86253(14) 0.65487(6) 0.61591(5) 0.01098(19) Uani d . . 1
H H1 0.972(2) 0.6212(10) 0.6233(7) 0.021(4) Uiso d . . 1
C C1 0.72158(17) 0.63088(7) 0.66630(5) 0.0126(2) Uani d . . 1
H H1A 0.5962 0.6065 0.6447 0.015 Uiso calc U R 1
H H1B 0.6859 0.6835 0.6894 0.015 Uiso calc U R 1
C C2 0.81543(17) 0.56552(7) 0.71466(5) 0.0129(2) Uani d . . 1
H H2A 0.8656 0.5154 0.6917 0.015 Uiso calc U R 1
H H2B 0.9307 0.5921 0.7405 0.015 Uiso calc U R 1
C C3 0.66048(17) 0.53629(7) 0.75809(5) 0.0128(2) Uani d . . 1
H H3 0.604 0.4807 0.7502 0.015 Uiso calc U R 1
C C4 0.59480(17) 0.58116(7) 0.80671(5) 0.0122(2) Uani d . . 1
C C11 0.94941(19) 0.74697(8) 0.62495(6) 0.0171(2) Uani d . . 1
C C12 1.0981(2) 0.76108(8) 0.57441(6) 0.0215(3) Uani d . . 1
H H12A 1.1436 0.8218 0.5766 0.026 Uiso calc U R 1
H H12B 1.2174 0.7242 0.5851 0.026 Uiso calc U R 1
C C13 1.0134(2) 0.74146(8) 0.50605(6) 0.0215(3) Uani d . . 1
H H13A 0.9002 0.7808 0.4933 0.026 Uiso calc U R 1
H H13B 1.1186 0.7503 0.4764 0.026 Uiso calc U R 1
C C14 0.94094(18) 0.64864(8) 0.50221(6) 0.0160(2) Uani d . . 1
H H14A 1.0572 0.6101 0.5128 0.019 Uiso calc U R 1
H H14B 0.8871 0.6361 0.4576 0.019 Uiso calc U R 1
C C15 0.77854(17) 0.62824(8) 0.54703(5) 0.0131(2) Uani d . . 1
C C16 0.7866(2) 0.81660(8) 0.62029(7) 0.0266(3) Uani d . . 1
H H16A 0.6791 0.8002 0.6467 0.04 Uiso calc U R 1
H H16B 0.7313 0.8228 0.5756 0.04 Uiso calc U R 1
H H16C 0.8453 0.8715 0.6356 0.04 Uiso calc U R 1
C C17 1.0661(2) 0.74957(9) 0.69142(6) 0.0247(3) Uani d . . 1
H H17A 1.1588 0.7006 0.6961 0.037 Uiso calc U R 1
H H17B 0.9716 0.7464 0.7244 0.037 Uiso calc U R 1
H H17C 1.1426 0.8034 0.6963 0.037 Uiso calc U R 1
C C18 0.57831(18) 0.67151(9) 0.52567(6) 0.0212(3) Uani d . . 1
H H18A 0.5203 0.6451 0.4857 0.032 Uiso calc U R 1
H H18B 0.6004 0.733 0.5187 0.032 Uiso calc U R 1
H H18C 0.4858 0.6642 0.5589 0.032 Uiso calc U R 1
C C19 0.74517(18) 0.53086(8) 0.54809(6) 0.0148(2) Uani d . . 1
H H19A 0.6284 0.518 0.5715 0.022 Uiso calc U R 1
H H19B 0.8646 0.5028 0.5693 0.022 Uiso calc U R 1
H H19C 0.7211 0.5095 0.5041 0.022 Uiso calc U R 1
C C21 0.67614(18) 0.66817(7) 0.82556(5) 0.0133(2) Uani d . . 1
C C22 0.54852(19) 0.73971(8) 0.81993(6) 0.0173(2) Uani d . . 1
H H22 0.4101 0.7319 0.8064 0.021 Uiso calc U R 1
C C23 0.6213(2) 0.82220(8) 0.83378(6) 0.0217(3) Uani d . . 1
H H23 0.5328 0.8702 0.8298 0.026 Uiso calc U R 1
C C24 0.8243(2) 0.83424(8) 0.85358(6) 0.0219(3) Uani d . . 1
H H24 0.8755 0.8906 0.8619 0.026 Uiso calc U R 1
C C25 0.9511(2) 0.76353(9) 0.86110(6) 0.0209(3) Uani d . . 1
H H25 1.0888 0.7715 0.8756 0.025 Uiso calc U R 1
C C26 0.87800(19) 0.68081(8) 0.84748(6) 0.0170(2) Uani d . . 1
H H26 0.9659 0.6328 0.8531 0.02 Uiso calc U R 1
C C31 0.43000(17) 0.54646(7) 0.84276(6) 0.0130(2) Uani d . . 1
C C32 0.43119(19) 0.56038(8) 0.90872(6) 0.0175(2) Uani d . . 1
H H32 0.5353 0.5939 0.9304 0.021 Uiso calc U R 1
C C33 0.2814(2) 0.52571(8) 0.94306(6) 0.0212(3) Uani d . . 1
H H33 0.285 0.5351 0.9879 0.025 Uiso calc U R 1
C C34 0.12705(19) 0.47758(8) 0.91191(6) 0.0207(3) Uani d . . 1
H H34 0.0249 0.454 0.9353 0.025 Uiso calc U R 1
C C35 0.12288(18) 0.46410(8) 0.84606(6) 0.0183(2) Uani d . . 1
H H35 0.0173 0.4313 0.8246 0.022 Uiso calc U R 1
C C36 0.27246(18) 0.49842(8) 0.81159(6) 0.0152(2) Uani d . . 1
H H36 0.2677 0.4892 0.7666 0.018 Uiso calc U R 1

loop_
_atom_site_aniso_label
_atom_site_aniso_U_11
_atom_site_aniso_U_22
_atom_site_aniso_U_33
_atom_site_aniso_U_12
_atom_site_aniso_U_13
_atom_site_aniso_U_23
Cl1 0.01019(13) 0.02342(15) 0.01562(14) 0.00097(11) 0.00158(10) 0.00066(11)
N1 0.0104(4) 0.0104(5) 0.0127(5) 0.0004(4) 0.0039(4) -0.0004(4)
C1 0.0113(5) 0.0140(5) 0.0132(5) -0.0002(4) 0.0058(4) 0.0000(4)
C2 0.0131(5) 0.0128(5) 0.0131(5) 0.0008(4) 0.0036(4) -0.0003(4)
C3 0.0141(5) 0.0116(5) 0.0128(5) -0.0006(4) 0.0017(4) 0.0005(4)
C4 0.0126(5) 0.0118(5) 0.0123(5) 0.0009(4) 0.0011(4) 0.0014(4)
C11 0.0215(6) 0.0099(5) 0.0213(6) -0.0037(5) 0.0091(5) -0.0024(5)
C12 0.0234(6) 0.0147(6) 0.0282(7) -0.0063(5) 0.0130(5) -0.0009(5)
C13 0.0253(6) 0.0187(6) 0.0223(6) 0.0003(5) 0.0127(5) 0.0052(5)
C14 0.0176(6) 0.0179(6) 0.0133(5) 0.0015(5) 0.0059(4) 0.0018(4)
C15 0.0124(5) 0.0161(6) 0.0108(5) 0.0012(4) 0.0017(4) 0.0005(4)
C16 0.0356(8) 0.0115(6) 0.0355(8) 0.0039(5) 0.0182(6) -0.0002(5)
C17 0.0309(7) 0.0207(7) 0.0230(7) -0.0120(6) 0.0056(6) -0.0079(5)
C18 0.0152(6) 0.0283(7) 0.0201(6) 0.0062(5) 0.0014(5) 0.0076(5)
C19 0.0152(5) 0.0159(6) 0.0132(5) -0.0023(5) 0.0006(4) -0.0026(4)
C21 0.0184(6) 0.0125(5) 0.0097(5) -0.0008(4) 0.0045(4) -0.0006(4)
C22 0.0197(6) 0.0158(6) 0.0168(6) 0.0025(5) 0.0035(5) 0.0003(5)
C23 0.0325(7) 0.0131(6) 0.0199(6) 0.0035(5) 0.0050(5) 0.0001(5)
C24 0.0355(7) 0.0149(6) 0.0161(6) -0.0065(5) 0.0061(5) -0.0050(5)
C25 0.0232(6) 0.0231(7) 0.0161(6) -0.0054(5) 0.0012(5) -0.0063(5)
C26 0.0196(6) 0.0163(6) 0.0151(6) 0.0011(5) 0.0016(5) -0.0028(5)
C31 0.0149(5) 0.0094(5) 0.0153(5) 0.0030(4) 0.0041(4) 0.0020(4)
C32 0.0212(6) 0.0157(6) 0.0161(6) 0.0008(5) 0.0051(5) -0.0008(5)
C33 0.0288(7) 0.0192(6) 0.0171(6) 0.0040(5) 0.0102(5) 0.0017(5)
C34 0.0205(6) 0.0169(6) 0.0266(7) 0.0025(5) 0.0125(5) 0.0066(5)
C35 0.0149(6) 0.0140(6) 0.0264(6) 0.0008(5) 0.0037(5) 0.0034(5)
C36 0.0160(5) 0.0135(5) 0.0164(6) 0.0029(4) 0.0029(4) 0.0021(4)

loop_
_atom_type_symbol
_atom_type_description
_atom_type_scat_dispersion_real
_atom_type_scat_dispersion_imag
_atom_type_scat_source
C C 0.0033 0.0016 'International Tables Vol C Tables 4.2.6.8 and 6.1.1.4'
H H 0.0000 0.0000 'International Tables Vol C Tables 4.2.6.8 and 6.1.1.4'
N N 0.0061 0.0033 'International Tables Vol C Tables 4.2.6.8 and 6.1.1.4'
Cl Cl 0.1484 0.1585 'International Tables Vol C Tables 4.2.6.8 and 6.1.1.4'

loop_
_geom_angle_atom_site_label_1
_geom_angle_atom_site_label_2
_geom_angle_atom_site_label_3
_geom_angle
C1 N1 C11 112.93(9)
C1 N1 C15 112.61(8)
C11 N1 C15 117.26(9)
C1 N1 H1 106.4(10)
C11 N1 H1 103.0(10)
C15 N1 H1 103.0(10)
N1 C1 C2 112.33(9)
N1 C1 H1A 109.1
C2 C1 H1A 109.1
N1 C1 H1B 109.1
C2 C1 H1B 109.1
H1A C1 H1B 107.9
C3 C2 C1 109.71(9)
C3 C2 H2A 109.7
C1 C2 H2A 109.7
C3 C2 H2B 109.7
C1 C2 H2B 109.7
H2A C2 H2B 108.2
C4 C3 C2 126.30(11)
C4 C3 H3 116.8
C2 C3 H3 116.8
C3 C4 C31 120.34(10)
C3 C4 C21 122.26(10)
C31 C4 C21 117.36(10)
C16 C11 C12 110.90(11)
C16 C11 C17 109.78(11)
C12 C11 C17 108.42(11)
C16 C11 N1 112.88(10)
C12 C11 N1 107.88(9)
C17 C11 N1 106.80(10)
C13 C12 C11 114.39(11)
C13 C12 H12A 108.7
C11 C12 H12A 108.7
C13 C12 H12B 108.7
C11 C12 H12B 108.7
H12A C12 H12B 107.6
C14 C13 C12 109.19(10)
C14 C13 H13A 109.8
C12 C13 H13A 109.8
C14 C13 H13B 109.8
C12 C13 H13B 109.8
H13A C13 H13B 108.3
C13 C14 C15 113.80(10)
C13 C14 H14A 108.8
C15 C14 H14A 108.8
C13 C14 H14B 108.8
C15 C14 H14B 108.8
H14A C14 H14B 107.7
C18 C15 C19 108.33(10)
C18 C15 C14 112.33(10)
C19 C15 C14 109.01(9)
C18 C15 N1 112.74(9)
C19 C15 N1 106.87(9)
C14 C15 N1 107.36(9)
C11 C16 H16A 109.5
C11 C16 H16B 109.5
H16A C16 H16B 109.5
C11 C16 H16C 109.5
H16A C16 H16C 109.5
H16B C16 H16C 109.5
C11 C17 H17A 109.5
C11 C17 H17B 109.5
H17A C17 H17B 109.5
C11 C17 H17C 109.5
H17A C17 H17C 109.5
H17B C17 H17C 109.5
C15 C18 H18A 109.5
C15 C18 H18B 109.5
H18A C18 H18B 109.5
C15 C18 H18C 109.5
H18A C18 H18C 109.5
H18B C18 H18C 109.5
C15 C19 H19A 109.5
C15 C19 H19B 109.5
H19A C19 H19B 109.5
C15 C19 H19C 109.5
H19A C19 H19C 109.5
H19B C19 H19C 109.5
C26 C21 C22 118.58(11)
C26 C21 C4 121.98(10)
C22 C21 C4 119.43(11)
C23 C22 C21 121.01(12)
C23 C22 H22 119.5
C21 C22 H22 119.5
C22 C23 C24 119.82(12)
C22 C23 H23 120.1
C24 C23 H23 120.1
C25 C24 C23 119.67(12)
C25 C24 H24 120.2
C23 C24 H24 120.2
C24 C25 C26 120.48(12)
C24 C25 H25 119.8
C26 C25 H25 119.8
C25 C26 C21 120.38(12)
C25 C26 H26 119.8
C21 C26 H26 119.8
C32 C31 C36 118.60(11)
C32 C31 C4 120.48(11)
C36 C31 C4 120.92(10)
C33 C32 C31 120.76(12)
C33 C32 H32 119.6
C31 C32 H32 119.6
C34 C33 C32 120.23(12)
C34 C33 H33 119.9
C32 C33 H33 119.9
C33 C34 C35 119.55(11)
C33 C34 H34 120.2
C35 C34 H34 120.2
C36 C35 C34 120.43(12)
C36 C35 H35 119.8
C34 C35 H35 119.8
C35 C36 C31 120.41(11)
C35 C36 H36 119.8
C31 C36 H36 119.8

loop_
_geom_bond_atom_site_label_1
_geom_bond_atom_site_label_2
_geom_bond_distance
N1 C1 1.5243(14)
N1 C11 1.5488(15)
N1 C15 1.5556(14)
N1 H1 0.901(16)
C1 C2 1.5276(16)
C1 H1A 0.99
C1 H1B 0.99
C2 C3 1.5098(15)
C2 H2A 0.99
C2 H2B 0.99
C3 C4 1.3410(16)
C3 H3 0.95
C4 C31 1.4922(16)
C4 C21 1.4961(16)
C11 C16 1.5305(18)
C11 C12 1.5330(17)
C11 C17 1.5331(19)
C12 C13 1.5219(19)
C12 H12A 0.99
C12 H12B 0.99
C13 C14 1.5205(17)
C13 H13A 0.99
C13 H13B 0.99
C14 C15 1.5322(15)
C14 H14A 0.99
C14 H14B 0.99
C15 C18 1.5270(16)
C15 C19 1.5294(16)
C16 H16A 0.98
C16 H16B 0.98
C16 H16C 0.98
C17 H17A 0.98
C17 H17B 0.98
C17 H17C 0.98
C18 H18A 0.98
C18 H18B 0.98
C18 H18C 0.98
C19 H19A 0.98
C19 H19B 0.98
C19 H19C 0.98
C21 C26 1.3980(17)
C21 C22 1.3990(17)
C22 C23 1.3914(18)
C22 H22 0.95
C23 C24 1.394(2)
C23 H23 0.95
C24 C25 1.3873(19)
C24 H24 0.95
C25 C26 1.3947(17)
C25 H25 0.95
C26 H26 0.95
C31 C32 1.3983(16)
C31 C36 1.4017(17)
C32 C33 1.3936(18)
C32 H32 0.95
C33 C34 1.3871(19)
C33 H33 0.95
C34 C35 1.3934(18)
C34 H34 0.95
C35 C36 1.3920(17)
C35 H35 0.95
C36 H36 0.95

loop_
_geom_hbond_atom_site_label_D
_geom_hbond_atom_site_label_H
_geom_hbond_atom_site_label_A
_geom_hbond_distance_DH
_geom_hbond_distance_HA
_geom_hbond_distance_DA
_geom_hbond_angle_DHA
N1 H1 Cl1 0.901(16) 2.296(16) 3.1943(10) 174.3(13)

loop_
_geom_torsion_atom_site_label_1
_geom_torsion_atom_site_label_2
_geom_torsion_atom_site_label_3
_geom_torsion_atom_site_label_4
_geom_torsion
C11 N1 C1 C2 -107.65(11)
C15 N1 C1 C2 116.71(10)
N1 C1 C2 C3 -173.09(9)
C1 C2 C3 C4 -75.96(15)
C2 C3 C4 C31 175.68(10)
C2 C3 C4 C21 -2.04(18)
C1 N1 C11 C16 -60.71(13)
C15 N1 C11 C16 72.74(13)
C1 N1 C11 C12 176.40(10)
C15 N1 C11 C12 -50.15(13)
C1 N1 C11 C17 60.03(12)
C15 N1 C11 C17 -166.52(10)
C16 C11 C12 C13 -71.75(14)
C17 C11 C12 C13 167.65(11)
N1 C11 C12 C13 52.34(14)
C11 C12 C13 C14 -57.81(14)
C12 C13 C14 C15 58.98(14)
C13 C14 C15 C18 70.03(14)
C13 C14 C15 C19 -169.89(10)
C13 C14 C15 N1 -54.46(13)
C1 N1 C15 C18 60.56(12)
C11 N1 C15 C18 -73.02(12)
C1 N1 C15 C19 -58.35(11)
C11 N1 C15 C19 168.06(9)
C1 N1 C15 C14 -175.19(9)
C11 N1 C15 C14 51.22(12)
C3 C4 C21 C26 -62.31(16)
C31 C4 C21 C26 119.90(12)
C3 C4 C21 C22 116.26(13)
C31 C4 C21 C22 -61.53(14)
C26 C21 C22 C23 2.05(18)
C4 C21 C22 C23 -176.57(11)
C21 C22 C23 C24 0.02(19)
C22 C23 C24 C25 -1.86(19)
C23 C24 C25 C26 1.59(19)
C24 C25 C26 C21 0.52(19)
C22 C21 C26 C25 -2.31(17)
C4 C21 C26 C25 176.27(11)
C3 C4 C31 C32 144.11(12)
C21 C4 C31 C32 -38.06(15)
C3 C4 C31 C36 -35.06(16)
C21 C4 C31 C36 142.77(11)
C36 C31 C32 C33 1.36(18)
C4 C31 C32 C33 -177.83(11)
C31 C32 C33 C34 -0.79(19)
C32 C33 C34 C35 0.03(19)
C33 C34 C35 C36 0.14(18)
C34 C35 C36 C31 0.46(18)
C32 C31 C36 C35 -1.20(17)
C4 C31 C36 C35 177.99(11)
